data_4516412
loop_
_publ_author_name
'Zhao, Xiao-Wei'
'Qian, Li-Wen'
'Su, Hu-Chao'
'Mo, Chong-Jiao'
'Que, Chen-Jie'
'Zhu, Qin-Yu'
'Dai, Jie'

_publ_section_title
;
 Co-assembled T4-Cu4In16S35 and Cubic Cu12S8 Clusters: A Crystal Precursor
 for Near-Infrared Absorption Material
;
_journal_issue 12
_journal_name_full 'Crystal Growth &amp; Design'
_journal_page_first 5749
_journal_paper_doi 10.1021/acs.cgd.5b00960
_journal_volume 15
_journal_year 2015
_chemical_formula_sum 'C64 H296 Cu20 In32 N64 S78'
_chemical_formula_weight 9409.63
_space_group_crystal_system trigonal
_space_group_IT_number 148
_space_group_name_Hall '-R 3'
_space_group_name_H-M_alt 'R -3 :H'
_audit_creation_method SHELXL-2014/7
_cell_angle_alpha 90
_cell_angle_beta 90
_cell_angle_gamma 120
_cell_formula_units_Z 3
_cell_length_a 20.0486(4)
_cell_length_b 20.0486(4)
_cell_length_c 71.7730(17)
_cell_measurement_reflns_used 14616
_cell_measurement_temperature 293(2)
_cell_measurement_theta_max 29.5
_cell_measurement_theta_min 3.2
_cell_volume 24983.9(9)
_computing_cell_refinement 'CrystalClear (Rigaku Corp., 2000)'
_computing_data_collection 'CrystalClear (Rigaku Corp., 2000)'
_computing_data_reduction 'CrystalClear (Rigaku Corp., 2000)'
_computing_molecular_graphics 'SHELXL-2014/7 (Sheldrick, 2014)'
_computing_publication_material 'SHELXL-2014/7 (Sheldrick, 2014)'
_computing_structure_refinement 'SHELXL-2014/7 (Sheldrick, 2014)'
_computing_structure_solution 'SHELXL-2014/7 (Sheldrick, 2014)'
_diffrn_ambient_temperature 293(2)
_diffrn_measured_fraction_theta_full 0.983
_diffrn_measured_fraction_theta_max 0.983
_diffrn_measurement_device_type 'Rigaku Saturn'
_diffrn_radiation_type MoK\a
_diffrn_radiation_wavelength 0.71073
_diffrn_reflns_av_R_equivalents 0.0945
_diffrn_reflns_av_unetI/netI 0.0652
_diffrn_reflns_Laue_measured_fraction_full 0.983
_diffrn_reflns_Laue_measured_fraction_max 0.983
_diffrn_reflns_limit_h_max 16
_diffrn_reflns_limit_h_min -23
_diffrn_reflns_limit_k_max 23
_diffrn_reflns_limit_k_min -17
_diffrn_reflns_limit_l_max 85
_diffrn_reflns_limit_l_min -77
_diffrn_reflns_number 37150
_diffrn_reflns_point_group_measured_fraction_full 0.983
_diffrn_reflns_point_group_measured_fraction_max 0.983
_diffrn_reflns_theta_full 24.998
_diffrn_reflns_theta_max 24.998
_diffrn_reflns_theta_min 3.075
_exptl_absorpt_coefficient_mu 3.932
_exptl_absorpt_correction_T_max 1.0000
_exptl_absorpt_correction_T_min 0.6599
_exptl_absorpt_correction_type multi-scan
_exptl_absorpt_process_details 'Jacobson, R. (1998) Private communication '
_exptl_crystal_colour 'clear light red'
_exptl_crystal_density_diffrn 1.875
_exptl_crystal_description block
_exptl_crystal_F_000 13548
_exptl_crystal_size_max 0.250
_exptl_crystal_size_mid 0.250
_exptl_crystal_size_min 0.200
_refine_diff_density_max 3.841
_refine_diff_density_min -1.005
_refine_diff_density_rms 0.211
_refine_ls_extinction_method none
_refine_ls_goodness_of_fit_ref 1.091
_refine_ls_hydrogen_treatment undef
_refine_ls_matrix_type full
_refine_ls_number_parameters 321
_refine_ls_number_reflns 9637
_refine_ls_number_restraints 12
_refine_ls_restrained_S_all 1.092
_refine_ls_R_factor_all 0.1148
_refine_ls_R_factor_gt 0.0751
_refine_ls_shift/su_max 0.003
_refine_ls_shift/su_mean 0.000
_refine_ls_structure_factor_coef Fsqd
_refine_ls_weighting_details 'w=1/[\s^2^(Fo^2^)+(0.0010P)^2^+1600.0000P] where P=(Fo^2^+2Fc^2^)/3'
_refine_ls_weighting_scheme calc
_refine_ls_wR_factor_gt 0.1604
_refine_ls_wR_factor_ref 0.1754
_reflns_Friedel_coverage 0.000
_reflns_number_gt 5893
_reflns_number_total 9637
_reflns_threshold_expression 'I > 2\s(I)'
_cod_data_source_file cg5b00960_si_002.cif
_cod_data_source_block l
_cod_original_cell_volume 24983.9(12)
_cod_database_code 4516412
_shelx_shelxl_version_number 2014/7
_shelx_space_group_comment
;
The symmetry employed for this shelxl refinement is uniquely defined
by the following loop, which should always be used as a source of
symmetry information in preference to the above space-group names.
They are only intended as comments.
;
_shelx_estimated_absorpt_t_min 0.440
_shelx_estimated_absorpt_t_max 0.507

loop_
_space_group_symop_operation_xyz
'x, y, z'
'-y, x-y, z'
'-x+y, -x, z'
'x+2/3, y+1/3, z+1/3'
'-y+2/3, x-y+1/3, z+1/3'
'-x+y+2/3, -x+1/3, z+1/3'
'x+1/3, y+2/3, z+2/3'
'-y+1/3, x-y+2/3, z+2/3'
'-x+y+1/3, -x+2/3, z+2/3'
'-x, -y, -z'
'y, -x+y, -z'
'x-y, x, -z'
'-x+2/3, -y+1/3, -z+1/3'
'y+2/3, -x+y+1/3, -z+1/3'
'x-y+2/3, x+1/3, -z+1/3'
'-x+1/3, -y+2/3, -z+2/3'
'y+1/3, -x+y+2/3, -z+2/3'
'x-y+1/3, x+2/3, -z+2/3'

loop_
_atom_site_label
_atom_site_type_symbol
_atom_site_fract_x
_atom_site_fract_y
_atom_site_fract_z
_atom_site_U_iso_or_equiv
_atom_site_adp_type
_atom_site_occupancy
_atom_site_site_symmetry_order
_atom_site_calc_flag
_atom_site_refinement_flags_posn
_atom_site_refinement_flags_adp
_atom_site_refinement_flags_occupancy
Cu1 Cu 0.45103(13) -0.36858(14) 0.16692(4) 0.0819(7) Uani 1 1 d . . .
Cu2 Cu 0.42384(15) -0.30538(15) 0.13317(3) 0.0848(7) Uani 1 1 d . . .
In1 In 0.96789(6) 0.68956(6) 0.05352(2) 0.0543(3) Uani 1 1 d . . .
In2 In 0.74858(6) 0.55456(5) 0.05226(2) 0.0421(2) Uani 1 1 d . . .
In3 In 0.88877(5) 0.47125(5) 0.05256(2) 0.0427(3) Uani 1 1 d . . .
In4 In 0.86723(5) 0.57452(5) 0.09710(2) 0.0407(2) Uani 1 1 d . . .
Cu3 Cu 0.6667 0.3333 0.05342(4) 0.0358(6) Uani 1 3 d S T P
Cu4 Cu 0.78388(9) 0.35281(8) 0.09639(2) 0.0380(4) Uani 1 1 d . . .
In7 In 0.76579(5) 0.45546(5) 0.14066(2) 0.0368(2) Uani 1 1 d . . .
In8 In 0.6667 0.3333 0.18406(2) 0.0505(4) Uani 1 3 d S T P
S1 S 1.0789(3) 0.8138(3) 0.04247(8) 0.0928(17) Uani 1 1 d . . .
S2 S 0.8503(2) 0.6791(2) 0.04053(6) 0.0573(10) Uani 1 1 d . . .
S3 S 0.9953(2) 0.5929(2) 0.04048(5) 0.0539(10) Uani 1 1 d . . .
S4 S 0.9737(2) 0.7001(2) 0.08744(5) 0.0560(10) Uani 1 1 d . . .
S5 S 0.76652(19) 0.45077(18) 0.03928(4) 0.0385(7) Uani 1 1 d . . .
S6 S 0.9119(2) 0.3716(2) 0.03999(5) 0.0470(8) Uani 1 1 d . . .
S7 S 0.74338(18) 0.55817(17) 0.08648(4) 0.0377(7) Uani 1 1 d . . .
S8 S 0.89344(18) 0.47250(18) 0.08685(4) 0.0384(7) Uani 1 1 d . . .
S9 S 0.86893(19) 0.58263(18) 0.13109(4) 0.0409(8) Uani 1 1 d . . .
S10 S 0.6667 0.3333 0.08584(10) 0.0596(17) Uani 1 3 d S T P
S11 S 0.79623(17) 0.35738(17) 0.12976(4) 0.0338(7) Uani 1 1 d . . .
S12 S 0.7681(2) 0.4611(2) 0.17494(5) 0.0487(9) Uani 1 1 d . . .
S13 S 0.6667 0.3333 0.21844(10) 0.088(3) Uani 1 3 d S T P
S14 S 0.5266(3) -0.2743(4) 0.14886(10) 0.1025(19) Uani 1 1 d . . .
S15 S 0.3333 -0.3333 0.11322(13) 0.108(3) Uani 1 3 d S T P
N1 N 0.9875(11) 0.5196(12) 0.1524(3) 0.111(6) Uani 1 1 d . . .
N2 N 0.9332(16) 0.679(2) 0.1779(5) 0.30(3) Uani 1 1 d . . .
N3 N 0.5515(11) 0.1110(13) -0.0054(2) 0.109(6) Uani 1 1 d . . .
N4 N 0.4472(16) 0.1832(15) -0.0025(3) 0.151(10) Uani 1 1 d . . .
N5 N 0.6206(14) 0.5100(14) 0.1734(3) 0.132(8) Uani 1 1 d . . .
N6 N 1.1131(10) 0.4219(10) -0.0028(2) 0.088(5) Uani 1 1 d . . .
C1 C 1.0145(15) 0.4973(19) 0.1364(4) 0.128(10) Uani 1 1 d . . .
C2 C 1.0657(17) 0.571(3) 0.1231(6) 0.24(2) Uani 1 1 d . . .
C3 C 0.939(2) 0.644(2) 0.2013(5) 0.159(12) Uani 1 1 d . U .
C4 C 0.8567(17) 0.6094(15) 0.2091(4) 0.122(9) Uani 1 1 d . . .
C5 C 0.5712(19) 0.193(2) -0.0123(5) 0.193(18) Uani 1 1 d . . .
C6 C 0.4974(19) 0.1983(16) -0.0168(3) 0.121(9) Uani 1 1 d . . .
C7 C 1.0496(17) 0.341(2) 0.0093(3) 0.174(13) Uani 1 1 d . U .
C8 C 0.605(4) 0.540(5) 0.1951(10) 0.31(3) Uiso 1 1 d . . .
C9 C 0.586(4) 0.481(5) 0.2071(11) 0.33(3) Uiso 1 1 d . . .

loop_
_atom_site_aniso_label
_atom_site_aniso_U_11
_atom_site_aniso_U_22
_atom_site_aniso_U_33
_atom_site_aniso_U_23
_atom_site_aniso_U_13
_atom_site_aniso_U_12
Cu1 0.0624(14) 0.0745(15) 0.1177(19) -0.0085(14) -0.0062(13) 0.0408(12)
Cu2 0.0797(16) 0.0889(17) 0.0853(16) 0.0016(13) 0.0161(13) 0.0417(14)
In1 0.0485(6) 0.0397(6) 0.0571(6) 0.0117(5) 0.0112(5) 0.0087(5)
In2 0.0438(6) 0.0368(5) 0.0433(5) 0.0096(4) 0.0033(4) 0.0185(5)
In3 0.0391(5) 0.0399(5) 0.0446(5) 0.0040(4) 0.0118(4) 0.0163(5)
In4 0.0394(5) 0.0322(5) 0.0401(5) 0.0012(4) 0.0013(4) 0.0100(4)
Cu3 0.0245(8) 0.0245(8) 0.0586(17) 0.000 0.000 0.0122(4)
Cu4 0.0510(10) 0.0274(8) 0.0338(8) 0.0024(6) 0.0116(7) 0.0182(8)
In7 0.0370(5) 0.0333(5) 0.0352(4) -0.0026(4) -0.0026(4) 0.0138(4)
In8 0.0561(7) 0.0561(7) 0.0393(9) 0.000 0.000 0.0281(3)
S1 0.080(3) 0.051(3) 0.103(4) 0.023(3) 0.029(3) 0.000(3)
S2 0.056(2) 0.039(2) 0.066(2) 0.0214(18) 0.0090(19) 0.0148(18)
S3 0.039(2) 0.047(2) 0.062(2) 0.0107(17) 0.0201(17) 0.0110(17)
S4 0.050(2) 0.036(2) 0.057(2) 0.0038(16) 0.0028(17) 0.0026(17)
S5 0.0368(18) 0.0325(17) 0.0425(17) 0.0068(14) 0.0071(14) 0.0146(15)
S6 0.041(2) 0.052(2) 0.0512(19) 0.0003(16) 0.0170(16) 0.0258(17)
S7 0.0379(18) 0.0277(16) 0.0406(17) 0.0054(13) 0.0017(14) 0.0113(14)
S8 0.0341(17) 0.0340(17) 0.0422(17) 0.0035(13) 0.0061(14) 0.0133(15)
S9 0.0397(18) 0.0306(17) 0.0424(17) -0.0034(13) -0.0052(14) 0.0100(15)
S10 0.053(3) 0.053(3) 0.072(5) 0.000 0.000 0.0267(13)
S11 0.0349(17) 0.0304(16) 0.0362(16) 0.0003(13) -0.0009(13) 0.0165(14)
S12 0.054(2) 0.048(2) 0.0372(17) -0.0092(15) -0.0080(16) 0.0194(18)
S13 0.113(4) 0.113(4) 0.039(4) 0.000 0.000 0.057(2)
S14 0.057(3) 0.100(4) 0.144(5) 0.003(4) 0.018(3) 0.035(3)
S15 0.130(6) 0.130(6) 0.065(5) 0.000 0.000 0.065(3)
N1 0.085(13) 0.114(15) 0.122(16) 0.042(13) -0.015(11) 0.040(12)
N2 0.13(2) 0.32(4) 0.21(3) -0.18(3) 0.06(2) -0.06(2)
N3 0.093(13) 0.148(18) 0.085(12) -0.002(12) -0.019(10) 0.058(13)
N4 0.22(3) 0.20(3) 0.129(17) 0.069(17) 0.074(18) 0.17(2)
N5 0.19(2) 0.17(2) 0.109(15) -0.049(14) -0.021(14) 0.146(19)
N6 0.105(13) 0.094(12) 0.062(9) 0.012(8) 0.023(9) 0.047(10)
C1 0.083(17) 0.18(3) 0.11(2) -0.002(19) -0.012(15) 0.056(19)
C2 0.07(2) 0.23(4) 0.26(5) 0.00(4) -0.05(2) -0.05(2)
C3 0.139(18) 0.166(19) 0.165(19) -0.009(15) -0.001(15) 0.071(15)
C4 0.15(2) 0.101(18) 0.13(2) -0.048(15) 0.006(17) 0.076(18)
C5 0.11(2) 0.23(4) 0.20(3) 0.13(3) 0.01(2) 0.06(3)
C6 0.18(3) 0.12(2) 0.091(16) 0.012(14) 0.014(18) 0.10(2)
C7 0.14(2) 0.33(3) 0.076(14) 0.083(18) 0.064(14) 0.14(2)

loop_
_atom_type_symbol
_atom_type_description
_atom_type_scat_dispersion_real
_atom_type_scat_dispersion_imag
_atom_type_scat_source
C C 0.0033 0.0016 'International Tables Vol C Tables 4.2.6.8 and 6.1.1.4'
H H 0.0000 0.0000 'International Tables Vol C Tables 4.2.6.8 and 6.1.1.4'
N N 0.0061 0.0033 'International Tables Vol C Tables 4.2.6.8 and 6.1.1.4'
S S 0.1246 0.1234 'International Tables Vol C Tables 4.2.6.8 and 6.1.1.4'
Cu Cu 0.3201 1.2651 'International Tables Vol C Tables 4.2.6.8 and 6.1.1.4'
In In -0.7276 1.3100 'International Tables Vol C Tables 4.2.6.8 and 6.1.1.4'

loop_
_geom_angle_atom_site_label_1
_geom_angle_atom_site_label_2
_geom_angle_atom_site_label_3
_geom_angle
_geom_angle_site_symmetry_1
_geom_angle_site_symmetry_3
S14 Cu1 S14 169.5(3) 14 .
S14 Cu1 Cu1 50.11(19) 14 14
S14 Cu1 Cu1 136.6(2) . 14
S14 Cu1 Cu1 138.5(2) 14 15_445
S14 Cu1 Cu1 49.35(19) . 15_445
Cu1 Cu1 Cu1 119.982(6) 14 15_445
S14 Cu1 Cu2 48.09(18) 14 14
S14 Cu1 Cu2 139.7(2) . 14
Cu1 Cu1 Cu2 61.90(10) 14 14
Cu1 Cu1 Cu2 90.60(11) 15_445 14
S14 Cu1 Cu2 139.3(2) 14 .
S14 Cu1 Cu2 47.36(18) . .
Cu1 Cu1 Cu2 89.52(11) 14 .
Cu1 Cu1 Cu2 60.58(10) 15_445 .
Cu2 Cu1 Cu2 122.62(12) 14 .
S14 Cu2 S15 170.0(3) . .
S14 Cu2 Cu2 137.8(2) . 2_545
S15 Cu2 Cu2 49.68(15) . 2_545
S14 Cu2 Cu2 137.3(2) . 3_655
S15 Cu2 Cu2 49.68(15) . 3_655
Cu2 Cu2 Cu2 60.0 2_545 3_655
S14 Cu2 Cu1 47.81(18) . 15_445
S15 Cu2 Cu1 139.64(18) . 15_445
Cu2 Cu2 Cu1 90.16(10) 2_545 15_445
Cu2 Cu2 Cu1 118.89(7) 3_655 15_445
S14 Cu2 Cu1 47.80(18) . .
S15 Cu2 Cu1 139.22(17) . .
Cu2 Cu2 Cu1 118.49(7) 2_545 .
Cu2 Cu2 Cu1 89.72(10) 3_655 .
Cu1 Cu2 Cu1 57.52(6) 15_445 .
S4 In1 S2 112.97(15) . .
S4 In1 S3 115.44(14) . .
S2 In1 S3 111.99(14) . .
S4 In1 S1 104.48(16) . .
S2 In1 S1 107.70(17) . .
S3 In1 S1 103.15(17) . .
S6 In2 S2 105.34(13) 2_655 .
S6 In2 S7 108.03(12) 2_655 .
S2 In2 S7 109.80(13) . .
S6 In2 S5 108.44(12) 2_655 .
S2 In2 S5 109.38(13) . .
S7 In2 S5 115.36(11) . .
S6 In3 S3 104.81(12) . .
S6 In3 S8 110.88(12) . .
S3 In3 S8 109.42(12) . .
S6 In3 S5 107.51(12) . .
S3 In3 S5 109.06(12) . .
S8 In3 S5 114.68(11) . .
S9 In4 S4 103.79(12) . .
S9 In4 S7 107.35(11) . .
S4 In4 S7 110.64(13) . .
S9 In4 S8 110.59(12) . .
S4 In4 S8 109.28(13) . .
S7 In4 S8 114.64(11) . .
S10 Cu3 S5 114.77(10) . 3_665
S10 Cu3 S5 114.77(10) . 2_655
S5 Cu3 S5 103.70(11) 3_665 2_655
S10 Cu3 S5 114.77(10) . .
S5 Cu3 S5 103.69(11) 3_665 .
S5 Cu3 S5 103.69(11) 2_655 .
S10 Cu4 S8 114.83(13) . .
S10 Cu4 S11 114.2(2) . .
S8 Cu4 S11 102.73(12) . .
S10 Cu4 S7 114.52(13) . 3_665
S8 Cu4 S7 104.03(12) . 3_665
S11 Cu4 S7 105.18(12) . 3_665
S9 In7 S11 108.76(11) . 2_655
S9 In7 S11 109.02(11) . .
S11 In7 S11 115.22(14) 2_655 .
S9 In7 S12 104.24(12) . .
S11 In7 S12 108.63(12) 2_655 .
S11 In7 S12 110.39(12) . .
S12 In8 S12 113.04(7) . 3_665
S12 In8 S12 113.04(7) . 2_655
S12 In8 S12 113.04(7) 3_665 2_655
S12 In8 S13 105.61(8) . .
S12 In8 S13 105.61(8) 3_665 .
S12 In8 S13 105.61(8) 2_655 .
In1 S2 In2 103.39(14) . .
In1 S3 In3 102.89(13) . .
In1 S4 In4 102.36(14) . .
Cu3 S5 In2 105.29(12) . .
Cu3 S5 In3 105.64(12) . .
In2 S5 In3 105.42(12) . .
In3 S6 In2 104.30(12) . 3_665
Cu4 S7 In4 105.70(12) 2_655 .
Cu4 S7 In2 106.67(12) 2_655 .
In4 S7 In2 105.00(12) . .
Cu4 S8 In3 105.28(13) . .
Cu4 S8 In4 106.00(12) . .
In3 S8 In4 106.51(12) . .
In4 S9 In7 103.56(12) . .
Cu4 S10 Cu4 109.79(17) 3_665 2_655
Cu4 S10 Cu4 109.79(17) 3_665 .
Cu4 S10 Cu4 109.79(17) 2_655 .
Cu4 S10 Cu3 109.15(18) 3_665 .
Cu4 S10 Cu3 109.15(18) 2_655 .
Cu4 S10 Cu3 109.15(18) . .
Cu4 S11 In7 104.97(12) . 3_665
Cu4 S11 In7 106.57(12) . .
In7 S11 In7 105.33(12) 3_665 .
In8 S12 In7 103.52(13) . .
Cu1 S14 Cu2 84.1(2) 15_445 .
Cu1 S14 Cu1 80.5(2) 15_445 .
Cu2 S14 Cu1 84.8(2) . .
Cu2 S15 Cu2 80.6(3) 2_545 3_655
Cu2 S15 Cu2 80.6(3) 2_545 .
Cu2 S15 Cu2 80.6(3) 3_655 .
N1 C1 C2 111(3) . .
C4 C3 N2 105(2) . .
C6 C5 N3 113(2) . .
N4 C6 C5 116(2) . .
C9 C8 N5 107(6) . .

loop_
_geom_bond_atom_site_label_1
_geom_bond_atom_site_label_2
_geom_bond_distance
_geom_bond_site_symmetry_2
Cu1 S14 2.139(7) 14
Cu1 S14 2.164(7) .
Cu1 Cu1 2.781(2) 14
Cu1 Cu1 2.781(2) 15_445
Cu1 Cu2 2.872(4) 14
Cu1 Cu2 2.909(4) .
Cu2 S14 2.149(7) .
Cu2 S15 2.154(7) .
Cu2 Cu2 2.787(4) 2_545
Cu2 Cu2 2.787(4) 3_655
Cu2 Cu1 2.872(4) 15_445
In1 S4 2.441(4) .
In1 S2 2.445(4) .
In1 S3 2.448(4) .
In1 S1 2.499(4) .
In2 S6 2.444(4) 2_655
In2 S2 2.452(4) .
In2 S7 2.461(3) .
In2 S5 2.465(3) .
In3 S6 2.439(4) .
In3 S3 2.460(4) .
In3 S8 2.462(3) .
In3 S5 2.465(3) .
In4 S9 2.444(3) .
In4 S4 2.450(4) .
In4 S7 2.458(3) .
In4 S8 2.465(3) .
Cu3 S10 2.327(8) .
Cu3 S5 2.422(3) 3_665
Cu3 S5 2.422(3) 2_655
Cu3 S5 2.422(3) .
Cu4 S10 2.309(3) .
Cu4 S8 2.404(3) .
Cu4 S11 2.405(3) .
Cu4 S7 2.409(3) 3_665
In7 S9 2.445(3) .
In7 S11 2.449(3) 2_655
In7 S11 2.460(3) .
In7 S12 2.463(3) .
In8 S12 2.433(4) .
In8 S12 2.433(4) 3_665
In8 S12 2.433(4) 2_655
In8 S13 2.467(7) .
S6 In2 2.444(4) 3_665
S7 Cu4 2.409(3) 2_655
S10 Cu4 2.309(3) 3_665
S10 Cu4 2.309(3) 2_655
S11 In7 2.449(3) 3_665
S14 Cu1 2.139(7) 15_445
S15 Cu2 2.154(7) 2_545
S15 Cu2 2.154(7) 3_655
N1 C1 1.43(3) .
N2 C3 1.84(5) .
N3 C5 1.57(4) .
N4 C6 1.37(3) .
N5 C8 1.75(7) .
N6 C7 1.71(3) .
C1 C2 1.63(5) .
C3 C4 1.54(4) .
C5 C6 1.57(4) .
C8 C9 1.36(8) .

loop_
_geom_torsion_atom_site_label_1
_geom_torsion_atom_site_label_2
_geom_torsion_atom_site_label_3
_geom_torsion_atom_site_label_4
_geom_torsion
N3 C5 C6 N4 60(4)
